data_7222923
loop_
_publ_author_name
'Cai, Qun'
'Yang, Yan'
'Li, Deng-Kui'
'Jia, Feng-Cheng'
'Xu, Cheng'
'Wu, An-Xin'

_publ_section_title
;
 CuO/I2-mediated intramolecular annulation for the synthesis of
 2-aroyl-3-hydroxy-4-iodonaphthalenes
;
_journal_name_full 'RSC Adv.'
_journal_paper_doi 10.1039/C5RA17651D
_journal_year 2015
_chemical_formula_sum 'C15 H9 I O2 S'
_chemical_formula_weight 380.18
_chemical_name_systematic
; 
 ? 
;
_space_group_IT_number 33
_symmetry_cell_setting orthorhombic
_symmetry_space_group_name_Hall 'P 2c -2n'
_symmetry_space_group_name_H-M 'P n a 21'
_atom_sites_solution_hydrogens geom
_atom_sites_solution_primary direct
_atom_sites_solution_secondary difmap
_audit_creation_method SHELXL-97
_audit_update_record
;
2015-08-01 deposited with the CCDC.
2015-10-12 downloaded from the CCDC.
;
_cell_angle_alpha 90.00
_cell_angle_beta 90.00
_cell_angle_gamma 90.00
_cell_formula_units_Z 4
_cell_length_a 16.603(3)
_cell_length_b 4.1488(8)
_cell_length_c 19.295(4)
_cell_measurement_reflns_used 5710
_cell_measurement_temperature 296(2)
_cell_measurement_theta_max 31.01
_cell_measurement_theta_min 2.45
_cell_volume 1329.1(4)
_computing_cell_refinement 'Bruker SMART'
_computing_data_collection 'Bruker SMART'
_computing_data_reduction 'Bruker SAINT'
_computing_molecular_graphics 'Bruker SHELXTL'
_computing_publication_material 'Bruker SHELXTL'
_computing_structure_refinement 'SHELXL-97 (Sheldrick, 1997)'
_computing_structure_solution 'SHELXS-97 (Sheldrick, 1990)'
_diffrn_ambient_temperature 296(2)
_diffrn_measured_fraction_theta_full 1.000
_diffrn_measured_fraction_theta_max 1.000
_diffrn_measurement_device_type 'CCD area detector'
_diffrn_measurement_method 'phi and omega scans'
_diffrn_radiation_monochromator graphite
_diffrn_radiation_source 'fine-focus sealed tube'
_diffrn_radiation_type MoK\a
_diffrn_radiation_wavelength 0.71073
_diffrn_reflns_av_R_equivalents 0.0590
_diffrn_reflns_av_sigmaI/netI 0.0532
_diffrn_reflns_limit_h_max 20
_diffrn_reflns_limit_h_min -14
_diffrn_reflns_limit_k_max 5
_diffrn_reflns_limit_k_min -5
_diffrn_reflns_limit_l_max 23
_diffrn_reflns_limit_l_min -23
_diffrn_reflns_number 6961
_diffrn_reflns_theta_full 26.00
_diffrn_reflns_theta_max 26.00
_diffrn_reflns_theta_min 2.11
_exptl_absorpt_coefficient_mu 2.560
_exptl_absorpt_correction_T_max 0.7839
_exptl_absorpt_correction_T_min 0.6849
_exptl_absorpt_correction_type none
_exptl_crystal_density_diffrn 1.900
_exptl_crystal_density_method 'not measured'
_exptl_crystal_description block
_exptl_crystal_F_000 736
_exptl_crystal_size_max 0.16
_exptl_crystal_size_mid 0.12
_exptl_crystal_size_min 0.10
_refine_diff_density_max 0.592
_refine_diff_density_min -0.704
_refine_diff_density_rms 0.182
_refine_ls_abs_structure_details 'Flack H D (1983), Acta Cryst. A39, 876-881'
_refine_ls_abs_structure_Flack 0.00(3)
_refine_ls_extinction_method none
_refine_ls_goodness_of_fit_ref 1.180
_refine_ls_hydrogen_treatment mixed
_refine_ls_matrix_type full
_refine_ls_number_parameters 173
_refine_ls_number_reflns 2584
_refine_ls_number_restraints 1
_refine_ls_restrained_S_all 1.179
_refine_ls_R_factor_all 0.0414
_refine_ls_R_factor_gt 0.0336
_refine_ls_shift/su_max 0.000
_refine_ls_shift/su_mean 0.000
_refine_ls_structure_factor_coef Fsqd
_refine_ls_weighting_details 'calc w=1/[\s^2^(Fo^2^)+(0.0400P)^2^+0.6343P] where P=(Fo^2^+2Fc^2^)/3'
_refine_ls_weighting_scheme calc
_refine_ls_wR_factor_gt 0.0872
_refine_ls_wR_factor_ref 0.0882
_reflns_number_gt 2485
_reflns_number_total 2584
_reflns_threshold_expression >2sigma(I)
_cod_data_source_file c5ra17651d2.cif
_cod_data_source_block t
_cod_depositor_comments
;
The following automatic conversions were performed:

'_symmetry_cell_setting' value 'Orthorhombic' changed to
'orthorhombic' according to
/usr/data/users/saulius/crontab/automatic-downloads/rss-feeds/RSC/lib/dictionaries/cif_core.dic
dictionary named 'cif_core.dic' version 2.4.2 from 2011-04-26.

Automatic conversion script
Id: cif_fix_values 3271 2015-04-21 07:52:19Z andrius 
;
_cod_original_sg_symbol_H-M Pna2(1)
_cod_database_code 7222923

loop_
_symmetry_equiv_pos_as_xyz
'x, y, z'
'-x, -y, z+1/2'
'x+1/2, -y+1/2, z'
'-x+1/2, y+1/2, z+1/2'

loop_
_atom_site_label
_atom_site_type_symbol
_atom_site_fract_x
_atom_site_fract_y
_atom_site_fract_z
_atom_site_U_iso_or_equiv
_atom_site_adp_type
_atom_site_occupancy
_atom_site_symmetry_multiplicity
_atom_site_calc_flag
_atom_site_refinement_flags
C1 C 0.1522(3) 0.1870(13) 0.6239(2) 0.0437(11) Uani 1 1 d .
C2 C 0.2243(3) 0.1014(13) 0.6569(2) 0.0464(11) Uani 1 1 d .
H2 H 0.2225 -0.0132 0.6983 0.056 Uiso 1 1 calc R
C3 C 0.2972(4) 0.1837(15) 0.6292(3) 0.0553(13) Uani 1 1 d .
H3 H 0.3447 0.1228 0.6512 0.066 Uiso 1 1 calc R
C4 C 0.3001(4) 0.3589(15) 0.5678(3) 0.0603(15) Uani 1 1 d .
H4 H 0.3496 0.4207 0.5497 0.072 Uiso 1 1 calc R
C5 C 0.2304(4) 0.4417(16) 0.5338(3) 0.0579(14) Uani 1 1 d .
H5 H 0.2329 0.5562 0.4924 0.070 Uiso 1 1 calc R
C6 C 0.1578(3) 0.3560(14) 0.5607(3) 0.0515(14) Uani 1 1 d .
H6 H 0.1109 0.4097 0.5369 0.062 Uiso 1 1 calc R
C7 C 0.0722(3) 0.0886(16) 0.6488(3) 0.0510(12) Uani 1 1 d .
C8 C 0.0501(3) 0.1091(12) 0.7230(2) 0.0361(9) Uani 1 1 d .
C9 C -0.0243(3) -0.0283(12) 0.7452(2) 0.0391(9) Uani 1 1 d .
C10 C -0.0475(3) -0.0065(11) 0.8137(2) 0.0384(9) Uani 1 1 d .
C11 C 0.0014(3) 0.1467(11) 0.8624(2) 0.0375(10) Uani 1 1 d .
C12 C 0.0749(2) 0.2815(9) 0.8396(3) 0.0372(8) Uani 1 1 d .
C13 C 0.0990(3) 0.2672(11) 0.7715(2) 0.0375(9) Uani 1 1 d .
H13 H 0.1473 0.3613 0.7578 0.045 Uiso 1 1 calc R
C14 C -0.0108(3) 0.1996(15) 0.9354(3) 0.0516(13) Uani 1 1 d .
H14 H -0.0558 0.1293 0.9597 0.062 Uiso 1 1 calc R
C15 C 0.0510(3) 0.3634(14) 0.9644(2) 0.0488(12) Uani 1 1 d .
H15 H 0.0526 0.4162 1.0112 0.059 Uiso 1 1 calc R
I1 I -0.159993(17) -0.18702(8) 0.84267(2) 0.05865(14) Uani 1 1 d .
O1 O 0.0214(3) -0.0004(16) 0.60599(19) 0.0805(17) Uani 1 1 d .
O2 O -0.0727(3) -0.1840(10) 0.7006(2) 0.0568(10) Uani 1 1 d .
H2A H -0.0613 -0.1313 0.6608 0.085 Uiso 1 1 calc R
S1 S 0.12646(7) 0.4659(3) 0.90735(6) 0.0461(3) Uani 1 1 d .

loop_
_atom_site_aniso_label
_atom_site_aniso_U_11
_atom_site_aniso_U_22
_atom_site_aniso_U_33
_atom_site_aniso_U_23
_atom_site_aniso_U_13
_atom_site_aniso_U_12
C1 0.056(3) 0.044(3) 0.032(2) -0.0047(17) -0.0027(18) 0.0009(19)
C2 0.059(3) 0.042(3) 0.039(2) 0.000(2) -0.004(2) 0.011(2)
C3 0.048(3) 0.058(4) 0.060(3) -0.012(2) -0.002(2) 0.010(2)
C4 0.058(3) 0.060(4) 0.063(3) -0.014(3) 0.017(3) -0.007(3)
C5 0.078(4) 0.059(3) 0.037(2) -0.001(2) 0.002(2) -0.004(3)
C6 0.065(4) 0.054(4) 0.035(2) -0.002(2) -0.006(2) 0.006(2)
C7 0.049(3) 0.067(3) 0.038(2) -0.006(2) -0.010(2) -0.002(3)
C8 0.038(2) 0.035(2) 0.035(2) 0.0017(17) -0.0054(17) -0.0014(18)
C9 0.039(2) 0.036(2) 0.043(2) 0.0003(18) -0.0085(17) 0.0007(19)
C10 0.033(2) 0.031(2) 0.051(2) 0.0039(17) 0.0001(17) -0.0019(18)
C11 0.036(2) 0.037(2) 0.039(2) 0.0009(16) -0.0017(15) 0.0077(17)
C12 0.0380(17) 0.040(2) 0.0338(17) 0.000(2) -0.004(3) 0.0046(15)
C13 0.042(2) 0.037(2) 0.033(2) 0.0031(17) -0.0033(17) -0.005(2)
C14 0.055(3) 0.062(4) 0.038(2) 0.007(2) 0.009(2) 0.009(3)
C15 0.053(3) 0.059(3) 0.035(2) -0.005(2) 0.001(2) 0.007(2)
I1 0.04416(17) 0.0539(2) 0.0779(2) 0.0101(2) 0.00588(19) -0.00784(12)
O1 0.064(3) 0.138(5) 0.039(2) -0.016(3) -0.0118(17) -0.025(3)
O2 0.049(2) 0.068(3) 0.053(2) -0.0053(18) -0.0129(16) -0.0154(19)
S1 0.0463(6) 0.0572(7) 0.0347(5) -0.0061(5) -0.0048(5) -0.0019(6)

loop_
_atom_type_symbol
_atom_type_description
_atom_type_scat_dispersion_real
_atom_type_scat_dispersion_imag
_atom_type_scat_source
C C 0.0033 0.0016 'International Tables Vol C Tables 4.2.6.8 and 6.1.1.4'
H H 0.0000 0.0000 'International Tables Vol C Tables 4.2.6.8 and 6.1.1.4'
O O 0.0106 0.0060 'International Tables Vol C Tables 4.2.6.8 and 6.1.1.4'
S S 0.1246 0.1234 'International Tables Vol C Tables 4.2.6.8 and 6.1.1.4'
I I -0.4742 1.8119 'International Tables Vol C Tables 4.2.6.8 and 6.1.1.4'

loop_
_geom_angle_atom_site_label_1
_geom_angle_atom_site_label_2
_geom_angle_atom_site_label_3
_geom_angle
C2 C1 C6 117.6(5)
C2 C1 C7 123.6(5)
C6 C1 C7 118.6(5)
C3 C2 C1 121.0(5)
C3 C2 H2 119.5
C1 C2 H2 119.5
C2 C3 C4 119.6(6)
C2 C3 H3 120.2
C4 C3 H3 120.2
C5 C4 C3 120.7(6)
C5 C4 H4 119.7
C3 C4 H4 119.7
C6 C5 C4 119.9(5)
C6 C5 H5 120.1
C4 C5 H5 120.1
C5 C6 C1 121.2(5)
C5 C6 H6 119.4
C1 C6 H6 119.4
O1 C7 C1 118.8(5)
O1 C7 C8 119.6(5)
C1 C7 C8 121.6(4)
C13 C8 C9 119.2(4)
C13 C8 C7 121.9(4)
C9 C8 C7 118.9(4)
O2 C9 C10 118.6(4)
O2 C9 C8 121.1(4)
C10 C9 C8 120.3(4)
C9 C10 C11 120.8(4)
C9 C10 I1 118.9(3)
C11 C10 I1 120.2(3)
C10 C11 C12 118.2(4)
C10 C11 C14 130.3(5)
C12 C11 C14 111.5(5)
C13 C12 C11 122.2(4)
C13 C12 S1 126.5(3)
C11 C12 S1 111.3(4)
C12 C13 C8 119.3(4)
C12 C13 H13 120.3
C8 C13 H13 120.3
C15 C14 C11 112.0(5)
C15 C14 H14 124.0
C11 C14 H14 124.0
C14 C15 S1 114.3(4)
C14 C15 H15 122.8
S1 C15 H15 122.8
C9 O2 H2A 109.5
C15 S1 C12 90.8(3)

loop_
_geom_bond_atom_site_label_1
_geom_bond_atom_site_label_2
_geom_bond_distance
C1 C2 1.401(7)
C1 C6 1.411(8)
C1 C7 1.470(7)
C2 C3 1.368(8)
C2 H2 0.9300
C3 C4 1.389(9)
C3 H3 0.9300
C4 C5 1.374(9)
C4 H4 0.9300
C5 C6 1.361(8)
C5 H5 0.9300
C6 H6 0.9300
C7 O1 1.237(6)
C7 C8 1.480(6)
C8 C13 1.403(7)
C8 C9 1.427(6)
C9 O2 1.344(6)
C9 C10 1.379(6)
C10 C11 1.396(6)
C10 I1 2.088(4)
C11 C12 1.413(6)
C11 C14 1.438(6)
C12 C13 1.374(9)
C12 S1 1.740(5)
C13 H13 0.9300
C14 C15 1.352(8)
C14 H14 0.9300
C15 S1 1.721(6)
C15 H15 0.9300
O2 H2A 0.8200

loop_
_geom_hbond_atom_site_label_D
_geom_hbond_atom_site_label_H
_geom_hbond_atom_site_label_A
_geom_hbond_distance_DH
_geom_hbond_distance_HA
_geom_hbond_distance_DA
_geom_hbond_angle_DHA
_geom_hbond_site_symmetry_A
C3 H3 O2 0.93 2.47 3.295(7) 147.9 3_545
O2 H2A O1 0.82 1.82 2.520(6) 143.1 .

loop_
_geom_torsion_atom_site_label_1
_geom_torsion_atom_site_label_2
_geom_torsion_atom_site_label_3
_geom_torsion_atom_site_label_4
_geom_torsion
C6 C1 C2 C3 1.0(8)
C7 C1 C2 C3 176.1(5)
C1 C2 C3 C4 0.9(8)
C2 C3 C4 C5 -2.0(9)
C3 C4 C5 C6 1.0(9)
C4 C5 C6 C1 1.1(9)
C2 C1 C6 C5 -2.0(8)
C7 C1 C6 C5 -177.3(6)
C2 C1 C7 O1 -138.1(6)
C6 C1 C7 O1 36.9(9)
C2 C1 C7 C8 44.9(9)
C6 C1 C7 C8 -140.1(6)
O1 C7 C8 C13 -167.1(6)
C1 C7 C8 C13 9.9(8)
O1 C7 C8 C9 11.1(9)
C1 C7 C8 C9 -171.9(5)
C13 C8 C9 O2 -179.5(4)
C7 C8 C9 O2 2.3(7)
C13 C8 C9 C10 -0.2(7)
C7 C8 C9 C10 -178.4(5)
O2 C9 C10 C11 178.6(4)
C8 C9 C10 C11 -0.7(7)
O2 C9 C10 I1 -4.3(6)
C8 C9 C10 I1 176.4(3)
C9 C10 C11 C12 0.7(6)
I1 C10 C11 C12 -176.4(3)
C9 C10 C11 C14 179.4(5)
I1 C10 C11 C14 2.4(7)
C10 C11 C12 C13 0.3(6)
C14 C11 C12 C13 -178.7(4)
C10 C11 C12 S1 179.1(3)
C14 C11 C12 S1 0.2(5)
C11 C12 C13 C8 -1.1(6)
S1 C12 C13 C8 -179.8(3)
C9 C8 C13 C12 1.1(7)
C7 C8 C13 C12 179.3(5)
C10 C11 C14 C15 -179.1(5)
C12 C11 C14 C15 -0.3(6)
C11 C14 C15 S1 0.3(7)
C14 C15 S1 C12 -0.2(5)
C13 C12 S1 C15 178.8(4)
C11 C12 S1 C15 0.0(3)
